data_4335468
loop_
_publ_author_name
'Stephen D. J. McKinnon'
'Brian O. Patrick'
'A. B. P. Lever'
'Robin G. Hicks'

_publ_section_title
;
 Binuclear Ruthenium Complexes of a Neutral Radical Bridging Ligand. A New
 "Spin" on Mixed Valency
;
_journal_name_full 'Inorganic Chemistry'
_journal_page_first 8053
_journal_page_last 8066
_journal_paper_doi 10.1021/ic400704j
_journal_volume 52
_journal_year 2013
_chemical_formula_sum 'C34 H49 F12 N6 O9 P2 Ru2'
_chemical_formula_weight 1177.87
_chemical_name_systematic
;
 ?
;
_space_group_IT_number 14
_symmetry_cell_setting monoclinic
_symmetry_space_group_name_Hall '-P 2ybc'
_symmetry_space_group_name_H-M 'P 1 21/c 1'
_atom_sites_solution_hydrogens geom
_atom_sites_solution_primary direct
_atom_sites_solution_secondary difmap
_audit_creation_method SHELXL-97
_cell_angle_alpha 90.00
_cell_angle_beta 97.5130(10)
_cell_angle_gamma 90.00
_cell_formula_units_Z 4
_cell_length_a 9.4150(2)
_cell_length_b 21.9928(5)
_cell_length_c 22.5360(6)
_cell_measurement_reflns_used 9916
_cell_measurement_temperature 173(2)
_cell_measurement_theta_max 27.92
_cell_measurement_theta_min 2.43
_cell_volume 4626.29(19)
_computing_structure_refinement 'SHELXL-97 (Sheldrick, 1997)'
_diffrn_ambient_temperature 173(2)
_diffrn_measured_fraction_theta_full 0.998
_diffrn_measured_fraction_theta_max 0.998
_diffrn_measurement_device_type 'Bruker X8 APEX II'
_diffrn_measurement_method 'area detector'
_diffrn_radiation_monochromator graphite
_diffrn_radiation_source 'fine-focus sealed tube'
_diffrn_radiation_type MoK\a
_diffrn_radiation_wavelength 0.71073
_diffrn_reflns_av_R_equivalents 0.0302
_diffrn_reflns_av_sigmaI/netI 0.0314
_diffrn_reflns_limit_h_max 12
_diffrn_reflns_limit_h_min -11
_diffrn_reflns_limit_k_max 29
_diffrn_reflns_limit_k_min -21
_diffrn_reflns_limit_l_max 29
_diffrn_reflns_limit_l_min -29
_diffrn_reflns_number 49743
_diffrn_reflns_theta_full 28.02
_diffrn_reflns_theta_max 28.02
_diffrn_reflns_theta_min 2.18
_exptl_absorpt_coefficient_mu 0.826
_exptl_absorpt_correction_T_max 0.883
_exptl_absorpt_correction_T_min 0.743
_exptl_absorpt_correction_type multi-scan
_exptl_crystal_colour blue
_exptl_crystal_density_diffrn 1.691
_exptl_crystal_description tablet
_exptl_crystal_F_000 2372
_exptl_crystal_size_max 0.55
_exptl_crystal_size_mid 0.46
_exptl_crystal_size_min 0.15
_refine_diff_density_max 0.748
_refine_diff_density_min -0.618
_refine_diff_density_rms 0.075
_refine_ls_extinction_method none
_refine_ls_goodness_of_fit_ref 1.027
_refine_ls_hydrogen_treatment constr
_refine_ls_matrix_type full
_refine_ls_number_parameters 603
_refine_ls_number_reflns 11190
_refine_ls_number_restraints 0
_refine_ls_restrained_S_all 1.027
_refine_ls_R_factor_all 0.0470
_refine_ls_R_factor_gt 0.0314
_refine_ls_shift/su_max 0.008
_refine_ls_shift/su_mean 0.001
_refine_ls_structure_factor_coef Fsqd
_refine_ls_weighting_details 'calc w=1/[\s^2^(Fo^2^)+(0.0294P)^2^+4.6170P] where P=(Fo^2^+2Fc^2^)/3'
_refine_ls_weighting_scheme calc
_refine_ls_wR_factor_gt 0.0679
_refine_ls_wR_factor_ref 0.0749
_reflns_number_gt 8959
_reflns_number_total 11190
_reflns_threshold_expression >2sigma(I)
_cod_data_source_file ic400704j_si_005.cif
_cod_data_source_block rh071_0m
_cod_original_sg_symbol_H-M 'P 21/c'
_cod_database_code 4335468

loop_
_symmetry_equiv_pos_as_xyz
'x, y, z'
'-x, y+1/2, -z+1/2'
'-x, -y, -z'
'x, -y-1/2, z-1/2'

loop_
_atom_site_label
_atom_site_type_symbol
_atom_site_fract_x
_atom_site_fract_y
_atom_site_fract_z
_atom_site_U_iso_or_equiv
_atom_site_adp_type
_atom_site_occupancy
_atom_site_symmetry_multiplicity
_atom_site_calc_flag
_atom_site_refinement_flags
C1 C 0.5353(2) 0.16501(10) 0.36626(10) 0.0212(5) Uani 1 1 d .
C2 C 0.2771(3) 0.13571(12) 0.39583(12) 0.0293(5) Uani 1 1 d .
C3 C 0.2348(3) 0.07090(13) 0.30465(12) 0.0329(6) Uani 1 1 d .
H3 H 0.2887 0.0618 0.2703 0.039 Uiso 1 1 calc R
C4 C 0.2091(4) 0.01099(15) 0.33300(17) 0.0617(10) Uani 1 1 d .
H4A H 0.3012 -0.0078 0.3481 0.093 Uiso 1 1 calc R
H4B H 0.1560 -0.0158 0.3032 0.093 Uiso 1 1 calc R
H4C H 0.1533 0.0173 0.3663 0.093 Uiso 1 1 calc R
C5 C 0.0997(4) 0.10331(16) 0.27860(17) 0.0582(10) Uani 1 1 d .
H5A H 0.0340 0.1059 0.3088 0.087 Uiso 1 1 calc R
H5B H 0.0538 0.0807 0.2438 0.087 Uiso 1 1 calc R
H5C H 0.1235 0.1444 0.2662 0.087 Uiso 1 1 calc R
C6 C 0.3128(3) 0.20938(12) 0.48091(12) 0.0304(6) Uani 1 1 d .
H6 H 0.3911 0.2374 0.4982 0.036 Uiso 1 1 calc R
C7 C 0.2831(3) 0.16635(15) 0.53038(13) 0.0454(8) Uani 1 1 d .
H7A H 0.1972 0.1424 0.5170 0.068 Uiso 1 1 calc R
H7B H 0.2679 0.1898 0.5660 0.068 Uiso 1 1 calc R
H7C H 0.3650 0.1390 0.5402 0.068 Uiso 1 1 calc R
C8 C 0.1860(3) 0.24878(17) 0.45646(15) 0.0522(9) Uani 1 1 d .
H8A H 0.2128 0.2745 0.4242 0.078 Uiso 1 1 calc R
H8B H 0.1583 0.2745 0.4886 0.078 Uiso 1 1 calc R
H8C H 0.1053 0.2227 0.4408 0.078 Uiso 1 1 calc R
C11 C 0.6588(2) 0.19249(10) 0.34449(10) 0.0208(5) Uani 1 1 d .
C12 C 0.8139(2) 0.27386(11) 0.35181(11) 0.0241(5) Uani 1 1 d .
C13 C 0.8456(3) 0.25789(11) 0.29553(11) 0.0278(5) Uani 1 1 d .
H13 H 0.9112 0.2821 0.2772 0.033 Uiso 1 1 calc R
C14 C 0.7845(2) 0.20792(11) 0.26557(11) 0.0244(5) Uani 1 1 d .
C15 C 0.8790(3) 0.32721(11) 0.38527(12) 0.0294(5) Uani 1 1 d .
H15A H 0.8042 0.3504 0.4017 0.044 Uiso 1 1 calc R
H15B H 0.9255 0.3532 0.3582 0.044 Uiso 1 1 calc R
H15C H 0.9503 0.3133 0.4181 0.044 Uiso 1 1 calc R
C16 C 0.8170(3) 0.19193(12) 0.20440(11) 0.0328(6) Uani 1 1 d .
H16A H 0.8618 0.1517 0.2053 0.049 Uiso 1 1 calc R
H16B H 0.8825 0.2222 0.1912 0.049 Uiso 1 1 calc R
H16C H 0.7279 0.1914 0.1765 0.049 Uiso 1 1 calc R
C21 C 0.7897(4) -0.04306(14) 0.37024(13) 0.0475(8) Uani 1 1 d .
H21A H 0.8708 -0.0242 0.3952 0.071 Uiso 1 1 calc R
H21B H 0.8180 -0.0832 0.3570 0.071 Uiso 1 1 calc R
H21C H 0.7093 -0.0475 0.3935 0.071 Uiso 1 1 calc R
C22 C 0.7455(3) -0.00421(12) 0.31726(12) 0.0318(6) Uani 1 1 d .
C23 C 0.7785(3) -0.02225(12) 0.26125(12) 0.0357(6) Uani 1 1 d .
H23 H 0.8167 -0.0620 0.2583 0.043 Uiso 1 1 calc R
C24 C 0.7603(3) 0.01278(12) 0.20944(12) 0.0357(6) Uani 1 1 d .
C25 C 0.8129(4) -0.01047(15) 0.15340(14) 0.0566(9) Uani 1 1 d .
H25A H 0.7355 -0.0079 0.1199 0.085 Uiso 1 1 calc R
H25B H 0.8434 -0.0529 0.1592 0.085 Uiso 1 1 calc R
H25C H 0.8942 0.0142 0.1446 0.085 Uiso 1 1 calc R
C31 C 0.3454(5) -0.04881(18) 0.16862(18) 0.0763(13) Uani 1 1 d .
H31A H 0.4275 -0.0755 0.1656 0.114 Uiso 1 1 calc R
H31B H 0.2822 -0.0488 0.1304 0.114 Uiso 1 1 calc R
H31C H 0.2924 -0.0636 0.2004 0.114 Uiso 1 1 calc R
C32 C 0.3975(3) 0.01462(15) 0.18303(14) 0.0471(8) Uani 1 1 d .
C33 C 0.3698(3) 0.06165(17) 0.14134(14) 0.0497(8) Uani 1 1 d .
H33 H 0.3220 0.0507 0.1031 0.060 Uiso 1 1 calc R
C34 C 0.4044(3) 0.12215(15) 0.14990(12) 0.0397(7) Uani 1 1 d .
C35 C 0.3567(4) 0.16866(18) 0.10302(14) 0.0561(9) Uani 1 1 d .
H35A H 0.3006 0.2001 0.1201 0.084 Uiso 1 1 calc R
H35B H 0.2976 0.1491 0.0694 0.084 Uiso 1 1 calc R
H35C H 0.4408 0.1872 0.0889 0.084 Uiso 1 1 calc R
C41 C 0.6240(3) 0.17282(15) 0.64121(12) 0.0428(7) Uani 1 1 d .
H41A H 0.5776 0.2111 0.6500 0.064 Uiso 1 1 calc R
H41B H 0.7064 0.1654 0.6717 0.064 Uiso 1 1 calc R
H41C H 0.5555 0.1393 0.6414 0.064 Uiso 1 1 calc R
C42 C 0.6741(3) 0.17685(12) 0.58068(11) 0.0288(5) Uani 1 1 d .
C43 C 0.7765(3) 0.13592(12) 0.56596(12) 0.0319(6) Uani 1 1 d .
H43 H 0.8217 0.1115 0.5978 0.038 Uiso 1 1 calc R
C44 C 0.8203(2) 0.12654(11) 0.51047(11) 0.0258(5) Uani 1 1 d .
C45 C 0.9165(3) 0.07434(12) 0.50029(13) 0.0352(6) Uani 1 1 d .
H45A H 0.8582 0.0388 0.4867 0.053 Uiso 1 1 calc R
H45B H 0.9772 0.0645 0.5378 0.053 Uiso 1 1 calc R
H45C H 0.9770 0.0855 0.4698 0.053 Uiso 1 1 calc R
C51 C 0.9732(3) 0.33052(15) 0.57829(12) 0.0418(7) Uani 1 1 d .
H51A H 1.0086 0.2925 0.5976 0.063 Uiso 1 1 calc R
H51B H 0.9576 0.3604 0.6090 0.063 Uiso 1 1 calc R
H51C H 1.0439 0.3463 0.5539 0.063 Uiso 1 1 calc R
C52 C 0.8344(3) 0.31872(12) 0.53901(11) 0.0301(6) Uani 1 1 d .
C53 C 0.7212(3) 0.35859(12) 0.53761(13) 0.0383(7) Uani 1 1 d .
H53 H 0.7271 0.3892 0.5675 0.046 Uiso 1 1 calc R
C54 C 0.5985(3) 0.35743(12) 0.49566(12) 0.0336(6) Uani 1 1 d .
C55 C 0.5025(4) 0.41240(13) 0.48749(16) 0.0526(9) Uani 1 1 d .
H55A H 0.5388 0.4406 0.4594 0.079 Uiso 1 1 calc R
H55B H 0.5011 0.4327 0.5261 0.079 Uiso 1 1 calc R
H55C H 0.4051 0.3997 0.4716 0.079 Uiso 1 1 calc R
N1 N 0.3298(2) 0.11056(9) 0.34618(9) 0.0260(4) Uani 1 1 d .
N2 N 0.4587(2) 0.12708(9) 0.33021(9) 0.0223(4) Uani 1 1 d .
N3 N 0.3670(2) 0.17545(9) 0.43065(9) 0.0251(4) Uani 1 1 d .
N4 N 0.50123(19) 0.18842(9) 0.41869(9) 0.0207(4) Uani 1 1 d .
N11 N 0.6902(2) 0.17319(9) 0.29161(8) 0.0214(4) Uani 1 1 d .
N12 N 0.71834(19) 0.23914(8) 0.37682(8) 0.0199(4) Uani 1 1 d .
O1 O 0.15996(19) 0.12329(10) 0.40725(9) 0.0443(5) Uani 1 1 d .
O11 O 0.70355(19) 0.06553(8) 0.20505(8) 0.0303(4) Uani 1 1 d .
O12 O 0.68366(19) 0.04606(8) 0.32779(7) 0.0279(4) Uani 1 1 d .
O21 O 0.4653(2) 0.02016(9) 0.23671(9) 0.0383(5) Uani 1 1 d .
O22 O 0.47367(19) 0.14462(9) 0.19758(8) 0.0336(4) Uani 1 1 d .
O31 O 0.61229(18) 0.21825(8) 0.54610(7) 0.0268(4) Uani 1 1 d .
O32 O 0.78341(17) 0.15870(7) 0.46327(7) 0.0236(3) Uani 1 1 d .
O41 O 0.83779(18) 0.27180(8) 0.50518(7) 0.0262(4) Uani 1 1 d .
O42 O 0.56072(19) 0.31341(8) 0.45987(8) 0.0295(4) Uani 1 1 d .
F1 F 0.4338(3) 0.26112(13) 0.27333(16) 0.1194(11) Uani 1 1 d .
F2 F 0.2338(5) 0.24837(12) 0.31514(13) 0.1326(14) Uani 1 1 d .
F3 F 0.3375(4) 0.34091(13) 0.31528(15) 0.1286(12) Uani 1 1 d .
F4 F 0.1328(3) 0.32483(11) 0.25999(17) 0.1188(12) Uani 1 1 d .
F5 F 0.3291(3) 0.33593(12) 0.21777(12) 0.0976(9) Uani 1 1 d .
F6 F 0.2246(4) 0.24456(13) 0.21834(13) 0.1083(10) Uani 1 1 d .
F7 F 0.45630(19) -0.05815(8) 0.53626(8) 0.0492(4) Uani 1 1 d .
F8 F 0.66463(17) -0.01904(8) 0.51450(8) 0.0479(4) Uani 1 1 d .
F9 F 0.51376(19) 0.03929(8) 0.56009(8) 0.0478(4) Uani 1 1 d .
F10 F -0.0330(2) 0.53008(10) 0.43540(8) 0.0639(6) Uani 1 1 d .
F11 F -0.0004(3) 0.43494(10) 0.47013(10) 0.0821(7) Uani 1 1 d .
F12 F 0.1660(2) 0.50561(12) 0.49633(11) 0.0813(7) Uani 1 1 d .
P1 P 0.28379(11) 0.29282(4) 0.26682(4) 0.0530(2) Uani 1 1 d .
P2 P 0.5000 0.0000 0.5000 0.0322(2) Uani 1 2 d S
P3 P 0.0000 0.5000 0.5000 0.0405(3) Uani 1 2 d S
Ru1 Ru 0.57665(2) 0.095104(9) 0.262916(8) 0.02356(5) Uani 1 1 d .
Ru2 Ru 0.662919(19) 0.232877(8) 0.462799(8) 0.01973(5) Uani 1 1 d .

loop_
_atom_site_aniso_label
_atom_site_aniso_U_11
_atom_site_aniso_U_22
_atom_site_aniso_U_33
_atom_site_aniso_U_23
_atom_site_aniso_U_13
_atom_site_aniso_U_12
C1 0.0197(11) 0.0190(11) 0.0250(12) 0.0015(9) 0.0031(9) 0.0014(9)
C2 0.0237(12) 0.0325(14) 0.0319(13) 0.0001(11) 0.0050(10) -0.0033(11)
C3 0.0259(13) 0.0368(15) 0.0352(14) -0.0085(12) 0.0008(11) -0.0095(11)
C4 0.066(2) 0.0379(19) 0.073(3) 0.0067(17) -0.0227(19) -0.0173(17)
C5 0.0484(19) 0.050(2) 0.066(2) 0.0050(17) -0.0277(17) -0.0075(16)
C6 0.0249(12) 0.0370(15) 0.0312(13) -0.0067(11) 0.0109(10) 0.0000(11)
C7 0.0482(18) 0.0542(19) 0.0370(16) -0.0036(14) 0.0176(14) -0.0175(15)
C8 0.0381(17) 0.067(2) 0.052(2) -0.0135(17) 0.0063(15) 0.0216(16)
C11 0.0192(11) 0.0196(11) 0.0235(11) 0.0032(9) 0.0024(9) 0.0025(9)
C12 0.0204(11) 0.0215(12) 0.0302(13) 0.0066(10) 0.0027(9) 0.0018(9)
C13 0.0255(12) 0.0282(13) 0.0310(13) 0.0061(11) 0.0086(10) -0.0030(10)
C14 0.0227(11) 0.0257(12) 0.0251(12) 0.0041(10) 0.0046(9) 0.0035(10)
C15 0.0311(13) 0.0216(12) 0.0355(14) 0.0016(11) 0.0046(11) -0.0061(11)
C16 0.0381(15) 0.0354(15) 0.0272(13) 0.0017(11) 0.0132(11) -0.0009(12)
C21 0.069(2) 0.0381(17) 0.0369(16) 0.0110(13) 0.0128(15) 0.0155(16)
C22 0.0387(14) 0.0231(13) 0.0337(14) 0.0009(11) 0.0050(12) -0.0007(11)
C23 0.0479(16) 0.0249(13) 0.0364(15) -0.0024(11) 0.0131(13) 0.0021(12)
C24 0.0446(16) 0.0303(15) 0.0343(15) -0.0046(12) 0.0132(12) -0.0057(13)
C25 0.092(3) 0.0413(18) 0.0432(18) -0.0036(15) 0.0345(18) 0.0098(18)
C31 0.094(3) 0.073(3) 0.064(2) -0.036(2) 0.021(2) -0.048(2)
C32 0.0441(17) 0.057(2) 0.0424(17) -0.0229(15) 0.0137(14) -0.0202(15)
C33 0.0422(17) 0.074(2) 0.0311(16) -0.0112(16) -0.0008(13) -0.0140(17)
C34 0.0274(13) 0.062(2) 0.0286(14) -0.0039(14) 0.0008(11) -0.0005(14)
C35 0.0447(18) 0.088(3) 0.0329(16) 0.0064(17) -0.0032(14) 0.0190(18)
C41 0.0548(19) 0.0500(18) 0.0247(14) 0.0020(13) 0.0095(13) -0.0090(15)
C42 0.0324(13) 0.0308(14) 0.0226(12) -0.0017(10) 0.0013(10) -0.0124(11)
C43 0.0347(14) 0.0297(14) 0.0294(13) 0.0088(11) -0.0022(11) -0.0019(11)
C44 0.0205(11) 0.0217(12) 0.0339(13) 0.0032(10) -0.0018(10) -0.0045(10)
C45 0.0270(13) 0.0283(14) 0.0502(17) 0.0091(12) 0.0046(12) 0.0045(11)
C51 0.0433(16) 0.0514(18) 0.0312(15) -0.0110(13) 0.0068(12) -0.0189(14)
C52 0.0365(14) 0.0310(14) 0.0245(12) -0.0053(11) 0.0109(11) -0.0128(12)
C53 0.0475(17) 0.0271(14) 0.0433(16) -0.0136(12) 0.0168(13) -0.0101(13)
C54 0.0447(16) 0.0214(13) 0.0391(15) -0.0013(11) 0.0227(13) 0.0009(12)
C55 0.067(2) 0.0255(15) 0.070(2) 0.0019(15) 0.0273(18) 0.0131(15)
N1 0.0198(10) 0.0290(11) 0.0288(11) -0.0011(9) 0.0016(8) -0.0049(8)
N2 0.0190(9) 0.0223(10) 0.0255(10) 0.0016(8) 0.0020(8) -0.0018(8)
N3 0.0193(9) 0.0287(11) 0.0284(11) -0.0018(9) 0.0074(8) -0.0008(8)
N4 0.0175(9) 0.0212(10) 0.0242(10) 0.0010(8) 0.0051(8) 0.0002(8)
N11 0.0211(9) 0.0220(10) 0.0208(10) 0.0019(8) 0.0021(8) 0.0023(8)
N12 0.0183(9) 0.0179(9) 0.0232(10) 0.0013(8) 0.0020(7) 0.0008(8)
O1 0.0254(10) 0.0631(14) 0.0470(12) -0.0134(10) 0.0147(9) -0.0158(9)
O11 0.0396(10) 0.0266(9) 0.0259(9) -0.0017(7) 0.0092(8) 0.0008(8)
O12 0.0361(10) 0.0244(9) 0.0241(9) 0.0008(7) 0.0070(7) 0.0013(8)
O21 0.0426(11) 0.0358(11) 0.0375(11) -0.0134(9) 0.0093(9) -0.0133(9)
O22 0.0322(10) 0.0419(11) 0.0254(9) 0.0004(8) -0.0012(8) 0.0056(8)
O31 0.0287(9) 0.0285(9) 0.0239(9) -0.0022(7) 0.0062(7) -0.0024(7)
O32 0.0227(8) 0.0201(8) 0.0279(9) -0.0001(7) 0.0030(7) 0.0015(7)
O41 0.0266(9) 0.0268(9) 0.0252(9) -0.0029(7) 0.0031(7) -0.0038(7)
O42 0.0332(9) 0.0219(9) 0.0347(10) 0.0025(7) 0.0091(8) 0.0067(7)
F1 0.105(2) 0.0802(19) 0.162(3) 0.0142(19) -0.024(2) 0.0506(17)
F2 0.263(4) 0.0635(16) 0.082(2) 0.0299(14) 0.065(2) -0.018(2)
F3 0.201(4) 0.0704(18) 0.112(2) -0.0294(17) 0.013(2) -0.016(2)
F4 0.0727(16) 0.0655(16) 0.235(4) 0.037(2) 0.084(2) 0.0119(13)
F5 0.0825(17) 0.1024(19) 0.120(2) 0.0663(17) 0.0591(16) 0.0299(15)
F6 0.140(3) 0.092(2) 0.088(2) -0.0174(16) -0.0051(18) 0.0021(19)
F7 0.0540(11) 0.0408(10) 0.0525(11) 0.0156(8) 0.0055(9) -0.0147(8)
F8 0.0315(9) 0.0526(11) 0.0580(11) 0.0028(9) -0.0005(8) -0.0025(8)
F9 0.0501(10) 0.0502(11) 0.0422(10) -0.0066(8) 0.0029(8) -0.0077(9)
F10 0.0812(15) 0.0722(14) 0.0405(11) 0.0059(10) 0.0159(10) -0.0055(12)
F11 0.139(2) 0.0488(12) 0.0628(14) -0.0192(11) 0.0284(14) -0.0138(14)
F12 0.0515(12) 0.117(2) 0.0791(16) 0.0080(14) 0.0206(11) -0.0172(13)
P1 0.0746(6) 0.0337(4) 0.0545(5) 0.0136(4) 0.0226(5) 0.0113(4)
P2 0.0306(5) 0.0306(5) 0.0348(5) 0.0046(4) 0.0020(4) -0.0084(4)
P3 0.0468(6) 0.0436(6) 0.0333(5) -0.0060(5) 0.0136(5) -0.0127(5)
Ru1 0.02615(10) 0.02359(10) 0.02087(10) -0.00233(8) 0.00275(7) -0.00190(8)
Ru2 0.02017(9) 0.01764(9) 0.02169(9) -0.00076(7) 0.00394(7) 0.00006(7)

loop_
_atom_type_symbol
_atom_type_description
_atom_type_scat_dispersion_real
_atom_type_scat_dispersion_imag
_atom_type_scat_source
C C 0.0033 0.0016 'International Tables Vol C Tables 4.2.6.8 and 6.1.1.4'
H H 0.0000 0.0000 'International Tables Vol C Tables 4.2.6.8 and 6.1.1.4'
N N 0.0061 0.0033 'International Tables Vol C Tables 4.2.6.8 and 6.1.1.4'
O O 0.0106 0.0060 'International Tables Vol C Tables 4.2.6.8 and 6.1.1.4'
F F 0.0171 0.0103 'International Tables Vol C Tables 4.2.6.8 and 6.1.1.4'
P P 0.1023 0.0942 'International Tables Vol C Tables 4.2.6.8 and 6.1.1.4'
Ru Ru -1.2594 0.8363 'International Tables Vol C Tables 4.2.6.8 and 6.1.1.4'

loop_
_geom_angle_atom_site_label_1
_geom_angle_atom_site_label_2
_geom_angle_atom_site_label_3
_geom_angle
_geom_angle_site_symmetry_1
_geom_angle_site_symmetry_3
N2 C1 N4 127.1(2) . .
N2 C1 C11 117.1(2) . .
N4 C1 C11 115.1(2) . .
O1 C2 N3 122.3(2) . .
O1 C2 N1 121.1(2) . .
N3 C2 N1 116.6(2) . .
N1 C3 C4 111.4(2) . .
N1 C3 C5 112.0(2) . .
C4 C3 C5 114.0(3) . .
N1 C3 H3 106.3 . .
C4 C3 H3 106.3 . .
C5 C3 H3 106.3 . .
C3 C4 H4A 109.5 . .
C3 C4 H4B 109.5 . .
H4A C4 H4B 109.5 . .
C3 C4 H4C 109.5 . .
H4A C4 H4C 109.5 . .
H4B C4 H4C 109.5 . .
C3 C5 H5A 109.5 . .
C3 C5 H5B 109.5 . .
H5A C5 H5B 109.5 . .
C3 C5 H5C 109.5 . .
H5A C5 H5C 109.5 . .
H5B C5 H5C 109.5 . .
N3 C6 C7 111.0(2) . .
N3 C6 C8 109.8(2) . .
C7 C6 C8 114.3(2) . .
N3 C6 H6 107.1 . .
C7 C6 H6 107.1 . .
C8 C6 H6 107.1 . .
C6 C7 H7A 109.5 . .
C6 C7 H7B 109.5 . .
H7A C7 H7B 109.5 . .
C6 C7 H7C 109.5 . .
H7A C7 H7C 109.5 . .
H7B C7 H7C 109.5 . .
C6 C8 H8A 109.5 . .
C6 C8 H8B 109.5 . .
H8A C8 H8B 109.5 . .
C6 C8 H8C 109.5 . .
H8A C8 H8C 109.5 . .
H8B C8 H8C 109.5 . .
N11 C11 N12 127.2(2) . .
N11 C11 C1 116.8(2) . .
N12 C11 C1 115.6(2) . .
N12 C12 C13 118.1(2) . .
N12 C12 C15 119.1(2) . .
C13 C12 C15 122.8(2) . .
C14 C13 C12 121.7(2) . .
C14 C13 H13 119.1 . .
C12 C13 H13 119.1 . .
N11 C14 C13 119.4(2) . .
N11 C14 C16 119.3(2) . .
C13 C14 C16 121.3(2) . .
C12 C15 H15A 109.5 . .
C12 C15 H15B 109.5 . .
H15A C15 H15B 109.5 . .
C12 C15 H15C 109.5 . .
H15A C15 H15C 109.5 . .
H15B C15 H15C 109.5 . .
C14 C16 H16A 109.5 . .
C14 C16 H16B 109.5 . .
H16A C16 H16B 109.5 . .
C14 C16 H16C 109.5 . .
H16A C16 H16C 109.5 . .
H16B C16 H16C 109.5 . .
C22 C21 H21A 109.5 . .
C22 C21 H21B 109.5 . .
H21A C21 H21B 109.5 . .
C22 C21 H21C 109.5 . .
H21A C21 H21C 109.5 . .
H21B C21 H21C 109.5 . .
O12 C22 C23 124.8(2) . .
O12 C22 C21 115.6(2) . .
C23 C22 C21 119.5(2) . .
C24 C23 C22 125.7(3) . .
C24 C23 H23 117.1 . .
C22 C23 H23 117.1 . .
O11 C24 C23 125.0(2) . .
O11 C24 C25 115.1(2) . .
C23 C24 C25 119.9(3) . .
C24 C25 H25A 109.5 . .
C24 C25 H25B 109.5 . .
H25A C25 H25B 109.5 . .
C24 C25 H25C 109.5 . .
H25A C25 H25C 109.5 . .
H25B C25 H25C 109.5 . .
C32 C31 H31A 109.5 . .
C32 C31 H31B 109.5 . .
H31A C31 H31B 109.5 . .
C32 C31 H31C 109.5 . .
H31A C31 H31C 109.5 . .
H31B C31 H31C 109.5 . .
O21 C32 C33 125.6(3) . .
O21 C32 C31 113.3(3) . .
C33 C32 C31 121.0(3) . .
C34 C33 C32 126.9(3) . .
C34 C33 H33 116.5 . .
C32 C33 H33 116.5 . .
O22 C34 C33 125.1(3) . .
O22 C34 C35 113.7(3) . .
C33 C34 C35 121.2(3) . .
C34 C35 H35A 109.5 . .
C34 C35 H35B 109.5 . .
H35A C35 H35B 109.5 . .
C34 C35 H35C 109.5 . .
H35A C35 H35C 109.5 . .
H35B C35 H35C 109.5 . .
C42 C41 H41A 109.5 . .
C42 C41 H41B 109.5 . .
H41A C41 H41B 109.5 . .
C42 C41 H41C 109.5 . .
H41A C41 H41C 109.5 . .
H41B C41 H41C 109.5 . .
O31 C42 C43 125.9(2) . .
O31 C42 C41 114.9(2) . .
C43 C42 C41 119.2(2) . .
C44 C43 C42 127.6(2) . .
C44 C43 H43 116.2 . .
C42 C43 H43 116.2 . .
O32 C44 C43 125.9(2) . .
O32 C44 C45 113.4(2) . .
C43 C44 C45 120.7(2) . .
C44 C45 H45A 109.5 . .
C44 C45 H45B 109.5 . .
H45A C45 H45B 109.5 . .
C44 C45 H45C 109.5 . .
H45A C45 H45C 109.5 . .
H45B C45 H45C 109.5 . .
C52 C51 H51A 109.5 . .
C52 C51 H51B 109.5 . .
H51A C51 H51B 109.5 . .
C52 C51 H51C 109.5 . .
H51A C51 H51C 109.5 . .
H51B C51 H51C 109.5 . .
O41 C52 C53 125.2(2) . .
O41 C52 C51 113.7(2) . .
C53 C52 C51 121.0(2) . .
C52 C53 C54 125.0(2) . .
C52 C53 H53 117.5 . .
C54 C53 H53 117.5 . .
O42 C54 C53 125.3(2) . .
O42 C54 C55 114.6(3) . .
C53 C54 C55 119.9(3) . .
C54 C55 H55A 109.5 . .
C54 C55 H55B 109.5 . .
H55A C55 H55B 109.5 . .
C54 C55 H55C 109.5 . .
H55A C55 H55C 109.5 . .
H55B C55 H55C 109.5 . .
N2 N1 C2 122.0(2) . .
N2 N1 C3 118.3(2) . .
C2 N1 C3 119.2(2) . .
C1 N2 N1 116.32(19) . .
C1 N2 Ru1 110.95(15) . .
N1 N2 Ru1 132.22(15) . .
N4 N3 C2 122.4(2) . .
N4 N3 C6 117.59(19) . .
C2 N3 C6 119.86(19) . .
N3 N4 C1 115.04(19) . .
N3 N4 Ru2 133.15(15) . .
C1 N4 Ru2 111.78(14) . .
C11 N11 C14 116.1(2) . .
C11 N11 Ru1 112.05(15) . .
C14 N11 Ru1 131.82(16) . .
C11 N12 C12 117.3(2) . .
C11 N12 Ru2 108.58(14) . .
C12 N12 Ru2 133.31(16) . .
C24 O11 Ru1 121.86(16) . .
C22 O12 Ru1 122.02(16) . .
C32 O21 Ru1 121.8(2) . .
C34 O22 Ru1 123.91(19) . .
C42 O31 Ru2 122.13(16) . .
C44 O32 Ru2 123.24(15) . .
C52 O41 Ru2 123.23(16) . .
C54 O42 Ru2 123.54(17) . .
F3 P1 F5 89.44(18) . .
F3 P1 F1 91.8(2) . .
F5 P1 F1 90.58(16) . .
F3 P1 F6 178.2(2) . .
F5 P1 F6 91.31(18) . .
F1 P1 F6 89.88(18) . .
F3 P1 F4 88.3(2) . .
F5 P1 F4 89.19(14) . .
F1 P1 F4 179.8(2) . .
F6 P1 F4 90.03(19) . .
F3 P1 F2 92.04(18) . .
F5 P1 F2 178.2(2) . .
F1 P1 F2 90.4(2) . .
F6 P1 F2 87.18(17) . .
F4 P1 F2 89.85(19) . .
F8 P2 F8 180.00(13) 3_656 .
F8 P2 F9 90.03(9) 3_656 .
F8 P2 F9 89.97(9) . .
F8 P2 F9 89.97(9) 3_656 3_656
F8 P2 F9 90.03(9) . 3_656
F9 P2 F9 180.00(11) . 3_656
F8 P2 F7 89.63(9) 3_656 3_656
F8 P2 F7 90.37(9) . 3_656
F9 P2 F7 90.16(9) . 3_656
F9 P2 F7 89.84(9) 3_656 3_656
F8 P2 F7 90.37(9) 3_656 .
F8 P2 F7 89.63(9) . .
F9 P2 F7 89.84(9) . .
F9 P2 F7 90.16(9) 3_656 .
F7 P2 F7 180.00(7) 3_656 .
F12 P3 F12 180.000(1) . 3_566
F12 P3 F11 89.76(14) . .
F12 P3 F11 90.24(14) 3_566 .
F12 P3 F11 90.24(14) . 3_566
F12 P3 F11 89.76(14) 3_566 3_566
F11 P3 F11 180.00(15) . 3_566
F12 P3 F10 89.75(12) . .
F12 P3 F10 90.25(12) 3_566 .
F11 P3 F10 89.85(12) . .
F11 P3 F10 90.16(12) 3_566 .
F12 P3 F10 90.25(12) . 3_566
F12 P3 F10 89.75(12) 3_566 3_566
F11 P3 F10 90.15(12) . 3_566
F11 P3 F10 89.84(12) 3_566 3_566
F10 P3 F10 180.00(6) . 3_566
O22 Ru1 O12 178.79(7) . .
O22 Ru1 O11 88.28(7) . .
O12 Ru1 O11 90.84(7) . .
O22 Ru1 O21 92.69(8) . .
O12 Ru1 O21 88.03(8) . .
O11 Ru1 O21 82.74(7) . .
O22 Ru1 N11 87.65(8) . .
O12 Ru1 N11 91.66(7) . .
O11 Ru1 N11 98.36(7) . .
O21 Ru1 N11 178.86(7) . .
O22 Ru1 N2 95.65(7) . .
O12 Ru1 N2 85.18(7) . .
O11 Ru1 N2 174.79(7) . .
O21 Ru1 N2 100.46(7) . .
N11 Ru1 N2 78.42(7) . .
N4 Ru2 O41 174.76(7) . .
N4 Ru2 O32 89.89(7) . .
O41 Ru2 O32 85.09(7) . .
N4 Ru2 O42 94.92(8) . .
O41 Ru2 O42 89.95(7) . .
O32 Ru2 O42 173.33(7) . .
N4 Ru2 O31 97.43(7) . .
O41 Ru2 O31 84.45(7) . .
O32 Ru2 O31 93.91(7) . .
O42 Ru2 O31 90.04(7) . .
N4 Ru2 N12 80.43(7) . .
O41 Ru2 N12 97.27(7) . .
O32 Ru2 N12 81.17(7) . .
O42 Ru2 N12 95.07(7) . .
O31 Ru2 N12 174.60(7) . .

loop_
_geom_bond_atom_site_label_1
_geom_bond_atom_site_label_2
_geom_bond_distance
_geom_bond_site_symmetry_2
C1 N2 1.313(3) .
C1 N4 1.365(3) .
C1 C11 1.451(3) .
C2 O1 1.197(3) .
C2 N3 1.387(3) .
C2 N1 1.396(3) .
C3 N1 1.489(3) .
C3 C4 1.498(4) .
C3 C5 1.509(4) .
C3 H3 1.0000 .
C4 H4A 0.9800 .
C4 H4B 0.9800 .
C4 H4C 0.9800 .
C5 H5A 0.9800 .
C5 H5B 0.9800 .
C5 H5C 0.9800 .
C6 N3 1.501(3) .
C6 C7 1.516(4) .
C6 C8 1.519(4) .
C6 H6 1.0000 .
C7 H7A 0.9800 .
C7 H7B 0.9800 .
C7 H7C 0.9800 .
C8 H8A 0.9800 .
C8 H8B 0.9800 .
C8 H8C 0.9800 .
C11 N11 1.334(3) .
C11 N12 1.338(3) .
C12 N12 1.358(3) .
C12 C13 1.386(3) .
C12 C15 1.483(3) .
C13 C14 1.376(4) .
C13 H13 0.9500 .
C14 N11 1.361(3) .
C14 C16 1.492(3) .
C15 H15A 0.9800 .
C15 H15B 0.9800 .
C15 H15C 0.9800 .
C16 H16A 0.9800 .
C16 H16B 0.9800 .
C16 H16C 0.9800 .
C21 C22 1.483(4) .
C21 H21A 0.9800 .
C21 H21B 0.9800 .
C21 H21C 0.9800 .
C22 O12 1.286(3) .
C22 C23 1.396(4) .
C23 C24 1.391(4) .
C23 H23 0.9500 .
C24 O11 1.276(3) .
C24 C25 1.505(4) .
C25 H25A 0.9800 .
C25 H25B 0.9800 .
C25 H25C 0.9800 .
C31 C32 1.500(5) .
C31 H31A 0.9800 .
C31 H31B 0.9800 .
C31 H31C 0.9800 .
C32 O21 1.298(4) .
C32 C33 1.399(5) .
C33 C34 1.377(5) .
C33 H33 0.9500 .
C34 O22 1.281(3) .
C34 C35 1.497(4) .
C35 H35A 0.9800 .
C35 H35B 0.9800 .
C35 H35C 0.9800 .
C41 C42 1.503(3) .
C41 H41A 0.9800 .
C41 H41B 0.9800 .
C41 H41C 0.9800 .
C42 O31 1.287(3) .
C42 C43 1.391(4) .
C43 C44 1.382(4) .
C43 H43 0.9500 .
C44 O32 1.287(3) .
C44 C45 1.498(4) .
C45 H45A 0.9800 .
C45 H45B 0.9800 .
C45 H45C 0.9800 .
C51 C52 1.501(4) .
C51 H51A 0.9800 .
C51 H51B 0.9800 .
C51 H51C 0.9800 .
C52 O41 1.286(3) .
C52 C53 1.378(4) .
C53 C54 1.394(4) .
C53 H53 0.9500 .
C54 O42 1.280(3) .
C54 C55 1.506(4) .
C55 H55A 0.9800 .
C55 H55B 0.9800 .
C55 H55C 0.9800 .
N1 N2 1.359(3) .
N2 Ru1 2.1140(19) .
N3 N4 1.356(3) .
N4 Ru2 1.9662(19) .
N11 Ru1 2.0806(19) .
N12 Ru2 2.0760(19) .
O11 Ru1 1.9897(17) .
O12 Ru1 1.9827(17) .
O21 Ru1 2.0007(18) .
O22 Ru1 1.9800(18) .
O31 Ru2 2.0221(16) .
O32 Ru2 1.9863(16) .
O41 Ru2 1.9861(16) .
O42 Ru2 2.0126(16) .
F1 P1 1.565(3) .
F2 P1 1.580(2) .
F3 P1 1.556(3) .
F4 P1 1.576(3) .
F5 P1 1.558(2) .
F6 P1 1.572(3) .
F7 P2 1.6002(16) .
F8 P2 1.5975(16) .
F9 P2 1.5974(17) .
F10 P3 1.5923(19) .
F11 P3 1.581(2) .
F12 P3 1.581(2) .
P2 F8 1.5975(16) 3_656
P2 F9 1.5974(17) 3_656
P2 F7 1.6002(16) 3_656
P3 F12 1.581(2) 3_566
P3 F11 1.581(2) 3_566
P3 F10 1.5923(19) 3_566

loop_
_geom_torsion_atom_site_label_1
_geom_torsion_atom_site_label_2
_geom_torsion_atom_site_label_3
_geom_torsion_atom_site_label_4
_geom_torsion
N2 C1 C11 N11 -5.1(3)
N4 C1 C11 N11 -176.2(2)
N2 C1 C11 N12 167.7(2)
N4 C1 C11 N12 -3.4(3)
N12 C12 C13 C14 -0.9(4)
C15 C12 C13 C14 179.5(2)
C12 C13 C14 N11 0.2(4)
C12 C13 C14 C16 178.6(2)
O12 C22 C23 C24 5.3(5)
C21 C22 C23 C24 -171.4(3)
C22 C23 C24 O11 -3.9(5)
C22 C23 C24 C25 174.5(3)
O21 C32 C33 C34 -2.3(5)
C31 C32 C33 C34 176.2(3)
C32 C33 C34 O22 3.0(5)
C32 C33 C34 C35 -174.5(3)
O31 C42 C43 C44 -8.1(4)
C41 C42 C43 C44 169.8(3)
C42 C43 C44 O32 7.4(4)
C42 C43 C44 C45 -171.0(2)
O41 C52 C53 C54 -6.3(4)
C51 C52 C53 C54 168.3(3)
C52 C53 C54 O42 13.9(4)
C52 C53 C54 C55 -162.7(3)
O1 C2 N1 N2 175.6(2)
N3 C2 N1 N2 -4.3(3)
O1 C2 N1 C3 4.1(4)
N3 C2 N1 C3 -175.8(2)
C4 C3 N1 N2 117.2(3)
C5 C3 N1 N2 -113.8(3)
C4 C3 N1 C2 -70.9(3)
C5 C3 N1 C2 58.0(3)
N4 C1 N2 N1 1.7(3)
C11 C1 N2 N1 -168.2(2)
N4 C1 N2 Ru1 -171.03(19)
C11 C1 N2 Ru1 19.1(2)
C2 N1 N2 C1 4.4(3)
C3 N1 N2 C1 176.0(2)
C2 N1 N2 Ru1 175.26(18)
C3 N1 N2 Ru1 -13.1(3)
O1 C2 N3 N4 178.3(2)
N1 C2 N3 N4 -1.8(3)
O1 C2 N3 C6 -6.3(4)
N1 C2 N3 C6 173.6(2)
C7 C6 N3 N4 -117.2(2)
C8 C6 N3 N4 115.5(3)
C7 C6 N3 C2 67.2(3)
C8 C6 N3 C2 -60.1(3)
C2 N3 N4 C1 7.1(3)
C6 N3 N4 C1 -168.4(2)
C2 N3 N4 Ru2 -170.88(18)
C6 N3 N4 Ru2 13.6(3)
N2 C1 N4 N3 -7.4(3)
C11 C1 N4 N3 162.71(19)
N2 C1 N4 Ru2 171.03(19)
C11 C1 N4 Ru2 -18.9(2)
N12 C11 N11 C14 -5.9(3)
C1 C11 N11 C14 166.0(2)
N12 C11 N11 Ru1 176.05(18)
C1 C11 N11 Ru1 -12.1(2)
C13 C14 N11 C11 2.9(3)
C16 C14 N11 C11 -175.6(2)
C13 C14 N11 Ru1 -179.53(17)
C16 C14 N11 Ru1 2.0(3)
N11 C11 N12 C12 5.2(3)
C1 C11 N12 C12 -166.7(2)
N11 C11 N12 Ru2 -165.77(19)
C1 C11 N12 Ru2 22.3(2)
C13 C12 N12 C11 -1.5(3)
C15 C12 N12 C11 178.1(2)
C13 C12 N12 Ru2 166.76(17)
C15 C12 N12 Ru2 -13.7(3)
C23 C24 O11 Ru1 -20.2(4)
C25 C24 O11 Ru1 161.4(2)
C23 C22 O12 Ru1 17.7(4)
C21 C22 O12 Ru1 -165.4(2)
C33 C32 O21 Ru1 -12.7(4)
C31 C32 O21 Ru1 168.7(2)
C33 C34 O22 Ru1 12.0(4)
C35 C34 O22 Ru1 -170.34(18)
C43 C42 O31 Ru2 -2.7(3)
C41 C42 O31 Ru2 179.42(17)
C43 C44 O32 Ru2 4.0(3)
C45 C44 O32 Ru2 -177.49(15)
C53 C52 O41 Ru2 -19.9(3)
C51 C52 O41 Ru2 165.15(17)
C53 C54 O42 Ru2 6.2(4)
C55 C54 O42 Ru2 -177.07(18)
C34 O22 Ru1 O12 107(4)
C34 O22 Ru1 O11 63.1(2)
C34 O22 Ru1 O21 -19.6(2)
C34 O22 Ru1 N11 161.5(2)
C34 O22 Ru1 N2 -120.4(2)
C22 O12 Ru1 O22 -73(4)
C22 O12 Ru1 O11 -29.87(19)
C22 O12 Ru1 O21 52.83(19)
C22 O12 Ru1 N11 -128.26(19)
C22 O12 Ru1 N2 153.5(2)
C24 O11 Ru1 O22 -149.7(2)
C24 O11 Ru1 O12 31.1(2)
C24 O11 Ru1 O21 -56.8(2)
C24 O11 Ru1 N11 122.9(2)
C24 O11 Ru1 N2 71.4(8)
C32 O21 Ru1 O22 19.5(2)
C32 O21 Ru1 O12 -159.5(2)
C32 O21 Ru1 O11 -68.4(2)
C32 O21 Ru1 N11 127(4)
C32 O21 Ru1 N2 115.8(2)
C11 N11 Ru1 O22 112.91(16)
C14 N11 Ru1 O22 -64.7(2)
C11 N11 Ru1 O12 -68.08(16)
C14 N11 Ru1 O12 114.3(2)
C11 N11 Ru1 O11 -159.18(15)
C14 N11 Ru1 O11 23.2(2)
C11 N11 Ru1 O21 6(4)
C14 N11 Ru1 O21 -172(14)
C11 N11 Ru1 N2 16.66(15)
C14 N11 Ru1 N2 -161.0(2)
C1 N2 Ru1 O22 -105.72(16)
N1 N2 Ru1 O22 83.0(2)
C1 N2 Ru1 O12 73.40(16)
N1 N2 Ru1 O12 -97.8(2)
C1 N2 Ru1 O11 33.0(9)
N1 N2 Ru1 O11 -138.3(7)
C1 N2 Ru1 O21 160.49(16)
N1 N2 Ru1 O21 -10.7(2)
C1 N2 Ru1 N11 -19.29(15)
N1 N2 Ru1 N11 169.5(2)
N3 N4 Ru2 O41 137.6(7)
C1 N4 Ru2 O41 -40.4(9)
N3 N4 Ru2 O32 120.8(2)
C1 N4 Ru2 O32 -57.19(16)
N3 N4 Ru2 O42 -63.8(2)
C1 N4 Ru2 O42 118.20(16)
N3 N4 Ru2 O31 26.9(2)
C1 N4 Ru2 O31 -151.12(15)
N3 N4 Ru2 N12 -158.1(2)
C1 N4 Ru2 N12 23.87(15)
C52 O41 Ru2 N4 -172.8(8)
C52 O41 Ru2 O32 -155.96(19)
C52 O41 Ru2 O42 28.51(19)
C52 O41 Ru2 O31 -61.53(19)
C52 O41 Ru2 N12 123.62(19)
C44 O32 Ru2 N4 -107.62(18)
C44 O32 Ru2 O41 73.90(17)
C44 O32 Ru2 O42 116.1(6)
C44 O32 Ru2 O31 -10.18(17)
C44 O32 Ru2 N12 172.06(18)
C54 O42 Ru2 N4 159.94(19)
C54 O42 Ru2 O41 -21.97(19)
C54 O42 Ru2 O32 -63.9(7)
C54 O42 Ru2 O31 62.48(19)
C54 O42 Ru2 N12 -119.26(19)
C42 O31 Ru2 N4 99.90(18)
C42 O31 Ru2 O41 -75.18(18)
C42 O31 Ru2 O32 9.50(18)
C42 O31 Ru2 O42 -165.13(18)
C42 O31 Ru2 N12 33.7(8)
C11 N12 Ru2 N4 -25.30(15)
C12 N12 Ru2 N4 165.7(2)
C11 N12 Ru2 O41 149.95(15)
C12 N12 Ru2 O41 -19.0(2)
C11 N12 Ru2 O32 66.10(15)
C12 N12 Ru2 O32 -102.9(2)
C11 N12 Ru2 O42 -119.45(15)
C12 N12 Ru2 O42 71.6(2)
C11 N12 Ru2 O31 41.7(8)
C12 N12 Ru2 O31 -127.3(7)
